data_4300415
loop_
_publ_author_name
'Jay R. Stork'
'Marilyn M. Olmstead'
'James C. Fettinger'
'Alan L. Balch'

_publ_section_title
;
Metal-Metal Interactions in Thallium(I)/Platinum(II) Compounds Involving
a Chelating Dicarbene and Various Auxiliary Ligands
;
_journal_name_full 'Inorganic Chemistry'
_journal_page_first 849
_journal_page_last 857
_journal_paper_doi 10.1021/ic051252+
_journal_volume 45
_journal_year 2006
_chemical_formula_sum 'C8 H9 N6 Pt S2 Tl'
_chemical_formula_weight 652.79
_chemical_name_common Tl[(C~4~H~9~N~4~)Pt(mnt)]
_space_group_IT_number 19
_space_group_name_Hall 'P 2ac 2ab'
_space_group_name_H-M_alt 'P 21 21 21'
_symmetry_cell_setting orthorhombic
_symmetry_space_group_name_Hall 'P 2ac 2ab'
_symmetry_space_group_name_H-M 'P 21 21 21'
_cell_angle_alpha 90.00
_cell_angle_beta 90.00
_cell_angle_gamma 90.00
_cell_formula_units_Z 4
_cell_length_a 8.7253(18)
_cell_length_b 11.071(2)
_cell_length_c 13.609(3)
_cell_measurement_temperature 90(2)
_cell_volume 1314.6(5)
_diffrn_ambient_temperature 90(2)
_exptl_crystal_density_diffrn 3.298
_cod_database_code 4300415

loop_
_symmetry_equiv_pos_as_xyz
'x, y, z'
'-x+1/2, -y, z+1/2'
'-x, y+1/2, -z+1/2'
'x+1/2, -y+1/2, -z'

loop_
_atom_site_label
_atom_site_type_symbol
_atom_site_fract_x
_atom_site_fract_y
_atom_site_fract_z
_atom_site_U_iso_or_equiv
_atom_site_adp_type
_atom_site_occupancy
_atom_site_symmetry_multiplicity
_atom_site_calc_flag
_atom_site_refinement_flags
_atom_site_disorder_assembly
_atom_site_disorder_group
Tl1 Tl 0.21828(8) 0.49564(6) 0.41884(5) 0.0144(2) Uani 1 1 d . . .
Pt1 Pt 0.55282(8) 0.07320(6) 0.35856(5) 0.00819(18) Uani 1 1 d . . .
C1 C 0.816(2) 0.4030(18) 0.2958(15) 0.021(5) Uiso 1 1 d . . .
H1A H 0.7451 0.4524 0.2570 0.031 Uiso 1 1 calc R . .
H1B H 0.9187 0.4076 0.2670 0.031 Uiso 1 1 calc R . .
H1C H 0.8191 0.4332 0.3635 0.031 Uiso 1 1 calc R . .
C2 C 0.623(2) 0.2378(16) 0.3238(13) 0.009(4) Uiso 1 1 d . . .
C3 C 0.362(2) 0.1678(18) 0.3854(14) 0.017(5) Uiso 1 1 d . . .
C4 C 0.091(2) 0.2016(16) 0.4240(15) 0.013(4) Uiso 1 1 d . . .
H4A H 0.1032 0.2557 0.4804 0.019 Uiso 1 1 calc R . .
H4B H -0.0010 0.1517 0.4335 0.019 Uiso 1 1 calc R . .
H4C H 0.0791 0.2496 0.3639 0.019 Uiso 1 1 calc R . .
C5 C 0.607(2) -0.2064(16) 0.3981(13) 0.010(4) Uiso 1 1 d . . .
C6 C 0.576(2) -0.3275(17) 0.4252(15) 0.015(4) Uiso 1 1 d . . .
C7 C 0.7419(19) -0.1728(15) 0.3581(14) 0.009(4) Uiso 1 1 d . . .
C8 C 0.861(2) -0.2546(17) 0.3450(15) 0.016(4) Uiso 1 1 d . . .
N1 N 0.7626(19) 0.2745(15) 0.2958(12) 0.014(4) Uiso 1 1 d . . .
H1 H 0.8277 0.2190 0.2758 0.017 Uiso 1 1 calc R . .
N2 N 0.5158(17) 0.3234(14) 0.3417(11) 0.011(4) Uiso 1 1 d . . .
H2 H 0.5384 0.4001 0.3330 0.013 Uiso 1 1 calc R . .
N3 N 0.3685(18) 0.2904(14) 0.3739(12) 0.011(3) Uiso 1 1 d . . .
N4 N 0.2246(19) 0.1242(14) 0.4152(12) 0.017(4) Uiso 1 1 d . . .
H4 H 0.2162 0.0470 0.4296 0.020 Uiso 1 1 calc R . .
N5 N 0.545(2) -0.4278(15) 0.4460(11) 0.019(4) Uiso 1 1 d . . .
N6 N 0.962(2) -0.3221(14) 0.3259(12) 0.017(4) Uiso 1 1 d . . .
S1 S 0.4519(6) -0.1070(4) 0.4136(4) 0.0120(9) Uani 1 1 d . . .
S2 S 0.7821(6) -0.0245(4) 0.3245(3) 0.0122(10) Uani 1 1 d . . .

loop_
_atom_site_aniso_label
_atom_site_aniso_U_11
_atom_site_aniso_U_22
_atom_site_aniso_U_33
_atom_site_aniso_U_23
_atom_site_aniso_U_13
_atom_site_aniso_U_12
Tl1 0.0161(4) 0.0104(3) 0.0166(4) -0.0013(4) 0.0006(3) 0.0032(3)
Pt1 0.0098(3) 0.0035(3) 0.0112(3) -0.0009(3) 0.0001(3) 0.0004(3)
S1 0.013(2) 0.005(2) 0.018(2) 0.0058(19) 0.004(2) -0.0008(19)
S2 0.014(2) 0.006(2) 0.017(2) 0.0008(17) 0.0029(19) 0.001(2)

loop_
_geom_bond_atom_site_label_1
_geom_bond_atom_site_label_2
_geom_bond_distance
_geom_bond_site_symmetry_2
_geom_bond_publ_flag
Tl1 N3 2.693(15) . ?
Tl1 Pt1 3.4413(12) 4_456 ?
Pt1 C2 1.981(18) . ?
Pt1 C3 2.00(2) . ?
Pt1 S1 2.305(4) . ?
Pt1 S2 2.321(5) . ?
Pt1 Tl1 3.4413(12) 4_556 ?
C1 N1 1.50(2) . ?
C1 H1A 0.9800 . ?
C1 H1B 0.9800 . ?
C1 H1C 0.9800 . ?
C2 N1 1.34(2) . ?
C2 N2 1.36(2) . ?
C3 N4 1.36(3) . ?
C3 N3 1.37(2) . ?
C4 N4 1.46(2) . ?
C4 H4A 0.9800 . ?
C4 H4B 0.9800 . ?
C4 H4C 0.9800 . ?
C5 C7 1.35(3) . ?
C5 C6 1.42(3) . ?
C5 S1 1.760(19) . ?
C6 N5 1.18(3) . ?
C7 C8 1.39(3) . ?
C7 S2 1.741(17) . ?
C8 N6 1.18(3) . ?
N1 H1 0.8800 . ?
N2 N3 1.41(2) . ?
N2 H2 0.8800 . ?
N4 H4 0.8800 . ?
